data_7201478
loop_
_publ_author_name
'Liu, Guang-Xiang'
'Zhu, Kun'
'Xu, Huan-Min'
'Nishihara, Sadafumi'
'Huang, Rong-Yi'
'Ren, Xiao-Ming'

_publ_section_title
;
 Construction of hybrid d10 metal--organic frameworks by flexible
 aromatic dicarboxylate and N-donor ligands&#x2009;:&#x2009; syntheses,
 structures and physical properties
;
_journal_issue 12
_journal_name_full CrystEngComm
_journal_page_first 2784
_journal_paper_doi 10.1039/b916280c
_journal_volume 11
_journal_year 2009
_chemical_formula_moiety 'C42 H32 N4 O9 Zn2'
_chemical_formula_sum 'C42 H32 N4 O9 Zn2'
_chemical_formula_weight 867.46
_chemical_name_systematic
;
?
;
_space_group_IT_number 2
_symmetry_cell_setting triclinic
_symmetry_space_group_name_Hall '-P 1'
_symmetry_space_group_name_H-M 'P -1'
_atom_sites_solution_hydrogens geom
_atom_sites_solution_primary direct
_atom_sites_solution_secondary difmap
_audit_creation_method SHELXL-97
_cell_angle_alpha 93.9560(10)
_cell_angle_beta 103.2140(10)
_cell_angle_gamma 97.7710(10)
_cell_formula_units_Z 2
_cell_length_a 9.7404(4)
_cell_length_b 12.4073(6)
_cell_length_c 16.2808(8)
_cell_measurement_reflns_used 4640
_cell_measurement_temperature 293(2)
_cell_measurement_theta_max 23.82
_cell_measurement_theta_min 2.25
_cell_volume 1887.68(15)
_computing_cell_refinement 'SAINT (Bruker, 2000)'
_computing_data_collection 'SMART (Bruker, 2000)'
_computing_data_reduction 'SAINT (Bruker, 2000)'
_computing_molecular_graphics 'SHELXTL (Sheldrick, 2008)'
_computing_publication_material SHELXTL
_computing_structure_refinement 'SHELXL-97 (Sheldrick, 2008)'
_computing_structure_solution 'SHELXS-97 (Sheldrick, 2008)'
_diffrn_ambient_temperature 293(2)
_diffrn_measured_fraction_theta_full 0.987
_diffrn_measured_fraction_theta_max 0.987
_diffrn_measurement_device_type 'Bruker Smart Aepex CCD area detector'
_diffrn_measurement_method 'phi and omega scans'
_diffrn_radiation_monochromator graphite
_diffrn_radiation_source 'sealed tube'
_diffrn_radiation_type MoK\a
_diffrn_radiation_wavelength 0.71073
_diffrn_reflns_av_R_equivalents 0.0369
_diffrn_reflns_av_sigmaI/netI 0.0464
_diffrn_reflns_limit_h_max 11
_diffrn_reflns_limit_h_min -11
_diffrn_reflns_limit_k_max 14
_diffrn_reflns_limit_k_min -14
_diffrn_reflns_limit_l_max 19
_diffrn_reflns_limit_l_min -19
_diffrn_reflns_number 17918
_diffrn_reflns_theta_full 25.10
_diffrn_reflns_theta_max 25.10
_diffrn_reflns_theta_min 1.67
_exptl_absorpt_coefficient_mu 1.334
_exptl_absorpt_correction_T_max 0.8563
_exptl_absorpt_correction_T_min 0.7230
_exptl_absorpt_correction_type multi-scan
_exptl_absorpt_process_details 'SADABS(Bruker, 2000)'
_exptl_crystal_colour colorless
_exptl_crystal_density_diffrn 1.526
_exptl_crystal_density_method 'not measured'
_exptl_crystal_description pillar
_exptl_crystal_F_000 888
_exptl_crystal_size_max 0.26
_exptl_crystal_size_mid 0.20
_exptl_crystal_size_min 0.12
_refine_diff_density_max 0.477
_refine_diff_density_min -0.388
_refine_diff_density_rms 0.072
_refine_ls_extinction_method none
_refine_ls_goodness_of_fit_ref 1.086
_refine_ls_hydrogen_treatment mixed
_refine_ls_matrix_type full
_refine_ls_number_parameters 522
_refine_ls_number_reflns 6650
_refine_ls_number_restraints 0
_refine_ls_restrained_S_all 1.086
_refine_ls_R_factor_all 0.0530
_refine_ls_R_factor_gt 0.0379
_refine_ls_shift/su_max 0.001
_refine_ls_shift/su_mean 0.000
_refine_ls_structure_factor_coef Fsqd
_refine_ls_weighting_details 'calc w=1/[\s^2^(Fo^2^)+(0.0519P)^2^+0.5054P] where P=(Fo^2^+2Fc^2^)/3'
_refine_ls_weighting_scheme calc
_refine_ls_wR_factor_gt 0.1001
_refine_ls_wR_factor_ref 0.1073
_reflns_number_gt 5235
_reflns_number_total 6650
_reflns_threshold_expression >2sigma(I)
_cod_data_source_file b916280c.txt
_cod_data_source_block K1
_cod_depositor_comments
;
The following automatic conversions were performed:
'_symmetry_cell_setting' value 'Triclinic' changed to 'triclinic'
according to '/home/saulius/struct/CIF-dictionaries/cif_core.dic'
dictionary named 'cif_core.dic' version 2.4.1 from 2010-06-29.

Automatic conversion script
Id: cif_fix_enum 1527 2010-12-29 10:47:43Z saulius 
;
_cod_database_code 7201478

loop_
_symmetry_equiv_pos_as_xyz
'x, y, z'
'-x, -y, -z'

loop_
_atom_site_label
_atom_site_type_symbol
_atom_site_fract_x
_atom_site_fract_y
_atom_site_fract_z
_atom_site_U_iso_or_equiv
_atom_site_adp_type
_atom_site_occupancy
_atom_site_symmetry_multiplicity
_atom_site_calc_flag
_atom_site_refinement_flags
_atom_site_disorder_assembly
_atom_site_disorder_group
Zn1 Zn 1.01115(4) 0.61703(3) 0.16906(2) 0.03158(12) Uani 1 1 d . . .
Zn2 Zn 0.92552(4) 0.61125(3) 0.59544(2) 0.02714(12) Uani 1 1 d . . .
N1 N 0.7516(3) 0.4999(2) 0.56526(16) 0.0292(6) Uani 1 1 d . . .
N2 N 0.5738(3) 0.3841(2) 0.48493(16) 0.0273(6) Uani 1 1 d . . .
N3 N 0.3276(3) -0.1438(2) 0.30610(17) 0.0346(7) Uani 1 1 d . . .
N4 N 0.1692(3) -0.2595(2) 0.21314(17) 0.0314(6) Uani 1 1 d . . .
O1 O 0.9853(3) 0.6506(2) 0.01304(15) 0.0422(6) Uani 1 1 d . . .
O2 O 0.8423(2) 0.6616(2) 0.09857(14) 0.0434(6) Uani 1 1 d . . .
O3 O 0.8430(3) 0.6446(2) -0.24473(15) 0.0452(6) Uani 1 1 d . . .
O4 O 0.9706(3) 0.7390(2) -0.31922(15) 0.0491(7) Uani 1 1 d . . .
O5 O 0.9973(2) 0.57104(19) 0.28225(14) 0.0332(5) Uani 1 1 d . . .
O6 O 0.9014(2) 0.45909(19) 0.36115(14) 0.0341(5) Uani 1 1 d . . .
O7 O 0.9742(2) 0.6769(2) 0.49718(14) 0.0382(6) Uani 1 1 d . . .
O8 O 0.7642(3) 0.7321(3) 0.47747(18) 0.0577(8) Uani 1 1 d . . .
O1W O 1.0818(4) 0.4867(3) 0.1317(2) 0.0606(9) Uani 1 1 d . . .
C1 C 0.8740(4) 0.6761(3) 0.0286(2) 0.0334(8) Uani 1 1 d . . .
C2 C 0.7705(3) 0.7262(3) -0.0358(2) 0.0347(8) Uani 1 1 d . . .
C3 C 0.6286(4) 0.7118(3) -0.0300(2) 0.0455(10) Uani 1 1 d . . .
H3 H 0.6024 0.6758 0.0136 0.055 Uiso 1 1 calc R . .
C4 C 0.5266(4) 0.7512(4) -0.0898(3) 0.0582(12) Uani 1 1 d . . .
H4 H 0.4318 0.7412 -0.0862 0.070 Uiso 1 1 calc R . .
C5 C 0.5642(4) 0.8048(4) -0.1538(3) 0.0528(11) Uani 1 1 d . . .
H5 H 0.4953 0.8303 -0.1940 0.063 Uiso 1 1 calc R . .
C6 C 0.7045(4) 0.8207(3) -0.1586(2) 0.0462(10) Uani 1 1 d . . .
H6 H 0.7291 0.8576 -0.2022 0.055 Uiso 1 1 calc R . .
C7 C 0.8110(4) 0.7831(3) -0.0999(2) 0.0319(8) Uani 1 1 d . . .
C8 C 0.9633(4) 0.8172(3) -0.1023(2) 0.0329(8) Uani 1 1 d . . .
C9 C 1.0504(4) 0.8854(3) -0.0331(2) 0.0394(9) Uani 1 1 d . . .
H9A H 1.0158 0.8996 0.0146 0.047 Uiso 1 1 calc R . .
C10 C 1.1867(4) 0.9324(3) -0.0337(2) 0.0486(10) Uani 1 1 d . . .
H10 H 1.2423 0.9790 0.0126 0.058 Uiso 1 1 calc R . .
C11 C 1.2399(4) 0.9100(3) -0.1029(3) 0.0482(10) Uani 1 1 d . . .
H11 H 1.3323 0.9407 -0.1033 0.058 Uiso 1 1 calc R . .
C12 C 1.1568(4) 0.8424(3) -0.1715(2) 0.0412(9) Uani 1 1 d . . .
H12 H 1.1941 0.8271 -0.2180 0.049 Uiso 1 1 calc R . .
C13 C 1.0180(4) 0.7965(3) -0.1729(2) 0.0345(8) Uani 1 1 d . . .
C14 C 0.9360(4) 0.7212(3) -0.2506(2) 0.0358(8) Uani 1 1 d . . .
C15 C 0.8938(3) 0.5319(3) 0.31011(19) 0.0271(7) Uani 1 1 d . . .
C16 C 0.7510(3) 0.5659(3) 0.27939(19) 0.0268(7) Uani 1 1 d . . .
C17 C 0.6354(4) 0.4824(3) 0.2488(2) 0.0373(8) Uani 1 1 d . . .
H17 H 0.6489 0.4101 0.2537 0.045 Uiso 1 1 calc R . .
C18 C 0.5018(4) 0.5045(3) 0.2115(2) 0.0454(10) Uani 1 1 d . . .
H18 H 0.4262 0.4478 0.1910 0.054 Uiso 1 1 calc R . .
C19 C 0.4816(4) 0.6111(4) 0.2050(2) 0.0463(10) Uani 1 1 d . . .
H19 H 0.3921 0.6269 0.1791 0.056 Uiso 1 1 calc R . .
C20 C 0.5933(4) 0.6948(3) 0.2365(2) 0.0415(9) Uani 1 1 d . . .
H20 H 0.5774 0.7667 0.2324 0.050 Uiso 1 1 calc R . .
C21 C 0.7295(3) 0.6750(3) 0.27421(19) 0.0296(7) Uani 1 1 d . . .
C22 C 0.8440(3) 0.7715(3) 0.3060(2) 0.0292(7) Uani 1 1 d . . .
C23 C 0.8735(4) 0.8464(3) 0.2493(2) 0.0399(9) Uani 1 1 d . . .
H23 H 0.8261 0.8324 0.1923 0.048 Uiso 1 1 calc R . .
C24 C 0.9710(4) 0.9401(3) 0.2764(3) 0.0482(10) Uani 1 1 d . . .
H24 H 0.9907 0.9877 0.2375 0.058 Uiso 1 1 calc R . .
C25 C 1.0394(4) 0.9638(3) 0.3605(3) 0.0463(10) Uani 1 1 d . . .
H25 H 1.1027 1.0286 0.3790 0.056 Uiso 1 1 calc R . .
C26 C 1.0135(4) 0.8908(3) 0.4173(2) 0.0407(9) Uani 1 1 d . . .
H26 H 1.0630 0.9053 0.4739 0.049 Uiso 1 1 calc R . .
C27 C 0.9148(3) 0.7959(3) 0.3915(2) 0.0295(7) Uani 1 1 d . . .
C28 C 0.8794(3) 0.7291(3) 0.4597(2) 0.0296(7) Uani 1 1 d . . .
C29 C 0.6908(3) 0.4552(3) 0.4870(2) 0.0313(8) Uani 1 1 d . . .
H29 H 0.7250 0.4711 0.4397 0.038 Uiso 1 1 calc R . .
C30 C 0.6666(3) 0.4556(3) 0.6148(2) 0.0304(7) Uani 1 1 d . . .
H30 H 0.6821 0.4722 0.6731 0.037 Uiso 1 1 calc R . .
C31 C 0.5576(3) 0.3844(3) 0.5661(2) 0.0310(8) Uani 1 1 d . . .
H31 H 0.4850 0.3432 0.5842 0.037 Uiso 1 1 calc R . .
C32 C 0.4852(3) 0.3135(3) 0.4105(2) 0.0336(8) Uani 1 1 d . . .
H32A H 0.4820 0.3522 0.3605 0.040 Uiso 1 1 calc R . .
H32B H 0.3885 0.2973 0.4175 0.040 Uiso 1 1 calc R . .
C33 C 0.5409(3) 0.2080(3) 0.3973(2) 0.0293(7) Uani 1 1 d . . .
C34 C 0.6774(3) 0.2073(3) 0.3857(2) 0.0368(8) Uani 1 1 d . . .
H34 H 0.7349 0.2732 0.3847 0.044 Uiso 1 1 calc R . .
C35 C 0.7295(4) 0.1101(3) 0.3755(2) 0.0418(9) Uani 1 1 d . . .
H35 H 0.8212 0.1109 0.3676 0.050 Uiso 1 1 calc R . .
C36 C 0.6454(4) 0.0124(3) 0.3771(2) 0.0435(9) Uani 1 1 d . . .
H36 H 0.6808 -0.0528 0.3711 0.052 Uiso 1 1 calc R . .
C37 C 0.5079(4) 0.0106(3) 0.3876(2) 0.0384(9) Uani 1 1 d . . .
C38 C 0.4567(3) 0.1092(3) 0.39746(19) 0.0315(8) Uani 1 1 d . . .
H38 H 0.3643 0.1084 0.4042 0.038 Uiso 1 1 calc R . .
C39 C 0.4156(4) -0.0959(3) 0.3907(2) 0.0479(10) Uani 1 1 d . . .
H39A H 0.4761 -0.1477 0.4145 0.057 Uiso 1 1 calc R . .
H39B H 0.3533 -0.0839 0.4280 0.057 Uiso 1 1 calc R . .
C40 C 0.2247(3) -0.2286(3) 0.2942(2) 0.0310(8) Uani 1 1 d . . .
H40 H 0.1952 -0.2622 0.3379 0.037 Uiso 1 1 calc R . .
C41 C 0.2410(4) -0.1874(3) 0.1712(2) 0.0396(9) Uani 1 1 d . . .
H41 H 0.2245 -0.1881 0.1126 0.048 Uiso 1 1 calc R . .
C42 C 0.3388(4) -0.1157(3) 0.2281(2) 0.0387(9) Uani 1 1 d . . .
H42 H 0.4015 -0.0585 0.2165 0.046 Uiso 1 1 calc R . .
H1WA H 1.054(6) 0.447(5) 0.089(4) 0.10(2) Uiso 1 1 d . . .
H1WB H 1.097(5) 0.437(4) 0.169(3) 0.080(16) Uiso 1 1 d . . .

loop_
_atom_site_aniso_label
_atom_site_aniso_U_11
_atom_site_aniso_U_22
_atom_site_aniso_U_33
_atom_site_aniso_U_23
_atom_site_aniso_U_13
_atom_site_aniso_U_12
Zn1 0.0318(2) 0.0313(3) 0.0297(2) 0.00490(17) 0.00475(16) 0.00169(17)
Zn2 0.0254(2) 0.0277(2) 0.0277(2) 0.00325(16) 0.00658(15) 0.00127(16)
N1 0.0273(14) 0.0268(16) 0.0318(15) 0.0011(12) 0.0067(12) -0.0007(12)
N2 0.0257(14) 0.0214(15) 0.0333(15) 0.0017(12) 0.0065(11) 0.0001(11)
N3 0.0386(16) 0.0251(16) 0.0356(16) 0.0026(13) 0.0020(13) 0.0016(13)
N4 0.0303(15) 0.0308(17) 0.0323(15) 0.0039(13) 0.0053(12) 0.0045(12)
O1 0.0447(15) 0.0487(17) 0.0367(14) 0.0076(12) 0.0090(11) 0.0197(12)
O2 0.0414(14) 0.0607(18) 0.0297(13) 0.0103(12) 0.0083(11) 0.0105(13)
O3 0.0597(17) 0.0342(16) 0.0367(14) -0.0007(12) 0.0055(12) 0.0033(13)
O4 0.0773(19) 0.0400(16) 0.0308(14) -0.0020(12) 0.0204(13) 0.0015(14)
O5 0.0269(12) 0.0423(15) 0.0335(12) 0.0107(11) 0.0096(10) 0.0084(10)
O6 0.0312(12) 0.0344(14) 0.0392(13) 0.0159(11) 0.0095(10) 0.0059(10)
O7 0.0415(14) 0.0424(16) 0.0352(13) 0.0126(12) 0.0133(11) 0.0111(12)
O8 0.0343(14) 0.084(2) 0.0617(18) 0.0297(16) 0.0194(13) 0.0106(14)
O1W 0.111(3) 0.0429(19) 0.0331(16) 0.0074(15) 0.0137(17) 0.0328(18)
C1 0.0338(19) 0.034(2) 0.0283(18) -0.0015(15) 0.0025(15) 0.0031(16)
C2 0.0353(19) 0.039(2) 0.0275(17) -0.0032(15) 0.0000(14) 0.0129(16)
C3 0.038(2) 0.059(3) 0.037(2) 0.0023(19) 0.0036(17) 0.0118(19)
C4 0.038(2) 0.079(3) 0.057(3) -0.003(2) 0.006(2) 0.019(2)
C5 0.049(2) 0.063(3) 0.045(2) 0.009(2) -0.0019(19) 0.027(2)
C6 0.054(2) 0.050(3) 0.035(2) 0.0035(18) 0.0043(18) 0.024(2)
C7 0.043(2) 0.0280(19) 0.0248(16) -0.0012(14) 0.0034(15) 0.0143(16)
C8 0.0417(19) 0.0268(19) 0.0297(17) 0.0048(15) 0.0018(15) 0.0143(16)
C9 0.051(2) 0.036(2) 0.0295(18) -0.0027(16) 0.0026(16) 0.0151(18)
C10 0.053(2) 0.042(2) 0.042(2) -0.0028(18) -0.0054(19) 0.0080(19)
C11 0.036(2) 0.049(3) 0.058(3) 0.008(2) 0.0058(18) 0.0066(18)
C12 0.048(2) 0.039(2) 0.039(2) 0.0045(17) 0.0108(17) 0.0132(18)
C13 0.043(2) 0.028(2) 0.0326(18) 0.0053(15) 0.0046(15) 0.0154(16)
C14 0.049(2) 0.028(2) 0.0291(18) -0.0018(15) 0.0031(16) 0.0148(18)
C15 0.0281(17) 0.0272(19) 0.0236(16) -0.0021(14) 0.0048(13) 0.0005(14)
C16 0.0233(16) 0.032(2) 0.0262(16) 0.0073(14) 0.0057(13) 0.0070(14)
C17 0.037(2) 0.035(2) 0.0371(19) 0.0026(16) 0.0045(16) 0.0037(16)
C18 0.0259(18) 0.061(3) 0.042(2) -0.008(2) -0.0002(16) 0.0014(18)
C19 0.0282(19) 0.064(3) 0.047(2) 0.006(2) 0.0014(17) 0.0207(19)
C20 0.039(2) 0.048(2) 0.039(2) 0.0079(18) 0.0048(17) 0.0188(18)
C21 0.0290(17) 0.035(2) 0.0269(17) 0.0038(15) 0.0083(14) 0.0105(15)
C22 0.0319(17) 0.0276(19) 0.0332(18) 0.0064(15) 0.0126(14) 0.0122(15)
C23 0.052(2) 0.039(2) 0.039(2) 0.0184(17) 0.0206(18) 0.0220(19)
C24 0.059(3) 0.035(2) 0.066(3) 0.026(2) 0.035(2) 0.018(2)
C25 0.049(2) 0.026(2) 0.070(3) 0.011(2) 0.027(2) 0.0026(17)
C26 0.036(2) 0.040(2) 0.044(2) -0.0001(18) 0.0082(17) 0.0036(17)
C27 0.0272(17) 0.031(2) 0.0333(18) 0.0071(15) 0.0109(14) 0.0062(14)
C28 0.0264(17) 0.030(2) 0.0290(17) 0.0015(15) 0.0029(14) -0.0002(15)
C29 0.0291(17) 0.031(2) 0.0340(18) 0.0052(15) 0.0099(14) 0.0000(15)
C30 0.0350(18) 0.031(2) 0.0277(17) 0.0056(15) 0.0108(14) 0.0055(15)
C31 0.0317(18) 0.0242(19) 0.0395(19) 0.0065(15) 0.0145(15) 0.0007(15)
C32 0.0325(18) 0.027(2) 0.0369(19) 0.0034(15) 0.0019(15) -0.0003(15)
C33 0.0279(17) 0.028(2) 0.0280(17) 0.0012(14) 0.0005(14) 0.0025(14)
C34 0.0319(18) 0.035(2) 0.042(2) 0.0058(17) 0.0093(16) 0.0005(16)
C35 0.0279(18) 0.052(3) 0.045(2) 0.0005(18) 0.0065(16) 0.0138(18)
C36 0.048(2) 0.036(2) 0.044(2) -0.0059(17) 0.0012(18) 0.0183(19)
C37 0.046(2) 0.028(2) 0.0321(18) -0.0064(15) -0.0024(16) -0.0021(17)
C38 0.0273(17) 0.035(2) 0.0284(17) -0.0002(15) 0.0035(14) -0.0003(15)
C39 0.067(3) 0.028(2) 0.035(2) -0.0006(17) -0.0069(18) -0.0034(19)
C40 0.0343(18) 0.028(2) 0.0321(18) 0.0058(15) 0.0101(15) 0.0042(15)
C41 0.044(2) 0.042(2) 0.0301(18) 0.0088(16) 0.0061(16) -0.0003(17)
C42 0.040(2) 0.031(2) 0.041(2) 0.0125(17) 0.0053(16) -0.0049(16)

loop_
_atom_type_symbol
_atom_type_description
_atom_type_scat_dispersion_real
_atom_type_scat_dispersion_imag
_atom_type_scat_source
C C 0.0033 0.0016 'International Tables Vol C Tables 4.2.6.8 and 6.1.1.4'
H H 0.0000 0.0000 'International Tables Vol C Tables 4.2.6.8 and 6.1.1.4'
N N 0.0061 0.0033 'International Tables Vol C Tables 4.2.6.8 and 6.1.1.4'
O O 0.0106 0.0060 'International Tables Vol C Tables 4.2.6.8 and 6.1.1.4'
Zn Zn 0.2839 1.4301 'International Tables Vol C Tables 4.2.6.8 and 6.1.1.4'

loop_
_geom_angle_atom_site_label_1
_geom_angle_atom_site_label_2
_geom_angle_atom_site_label_3
_geom_angle
_geom_angle_site_symmetry_1
_geom_angle_site_symmetry_3
_geom_angle_publ_flag
O2 Zn1 O1W 119.81(13) . . ?
O2 Zn1 N4 113.06(11) . 1_665 ?
O1W Zn1 N4 111.40(14) . 1_665 ?
O2 Zn1 O5 117.32(9) . . ?
O1W Zn1 O5 95.81(12) . . ?
N4 Zn1 O5 95.88(10) 1_665 . ?
O4 Zn2 O7 101.43(10) 1_556 . ?
O4 Zn2 N1 128.06(11) 1_556 . ?
O7 Zn2 N1 113.61(10) . . ?
O4 Zn2 O6 98.30(11) 1_556 2_766 ?
O7 Zn2 O6 101.20(9) . 2_766 ?
N1 Zn2 O6 110.34(10) . 2_766 ?
C29 N1 C30 105.6(3) . . ?
C29 N1 Zn2 123.9(2) . . ?
C30 N1 Zn2 130.5(2) . . ?
C29 N2 C31 107.1(3) . . ?
C29 N2 C32 126.3(3) . . ?
C31 N2 C32 126.4(3) . . ?
C40 N3 C42 107.5(3) . . ?
C40 N3 C39 123.7(3) . . ?
C42 N3 C39 128.7(3) . . ?
C40 N4 C41 105.1(3) . . ?
C40 N4 Zn1 124.1(2) . 1_445 ?
C41 N4 Zn1 130.7(2) . 1_445 ?
C1 O2 Zn1 104.7(2) . . ?
C14 O4 Zn2 114.6(2) . 1_554 ?
C15 O5 Zn1 132.3(2) . . ?
C15 O6 Zn2 125.5(2) . 2_766 ?
C28 O7 Zn2 112.7(2) . . ?
Zn1 O1W H1WA 130(4) . . ?
Zn1 O1W H1WB 117(3) . . ?
H1WA O1W H1WB 99(5) . . ?
O1 C1 O2 121.9(3) . . ?
O1 C1 C2 121.1(3) . . ?
O2 C1 C2 117.0(3) . . ?
C3 C2 C7 120.3(3) . . ?
C3 C2 C1 116.7(3) . . ?
C7 C2 C1 122.9(3) . . ?
C4 C3 C2 119.7(4) . . ?
C4 C3 H3 120.1 . . ?
C2 C3 H3 120.1 . . ?
C5 C4 C3 120.5(4) . . ?
C5 C4 H4 119.7 . . ?
C3 C4 H4 119.7 . . ?
C4 C5 C6 119.7(4) . . ?
C4 C5 H5 120.1 . . ?
C6 C5 H5 120.1 . . ?
C5 C6 C7 121.9(4) . . ?
C5 C6 H6 119.0 . . ?
C7 C6 H6 119.0 . . ?
C6 C7 C2 117.7(3) . . ?
C6 C7 C8 118.5(3) . . ?
C2 C7 C8 123.3(3) . . ?
C9 C8 C13 118.2(3) . . ?
C9 C8 C7 117.1(3) . . ?
C13 C8 C7 124.3(3) . . ?
C10 C9 C8 121.5(3) . . ?
C10 C9 H9A 119.2 . . ?
C8 C9 H9A 119.2 . . ?
C11 C10 C9 119.7(4) . . ?
C11 C10 H10 120.2 . . ?
C9 C10 H10 120.2 . . ?
C10 C11 C12 119.9(4) . . ?
C10 C11 H11 120.0 . . ?
C12 C11 H11 120.0 . . ?
C11 C12 C13 121.2(3) . . ?
C11 C12 H12 119.4 . . ?
C13 C12 H12 119.4 . . ?
C12 C13 C8 119.5(3) . . ?
C12 C13 C14 117.3(3) . . ?
C8 C13 C14 123.2(3) . . ?
O3 C14 O4 123.4(3) . . ?
O3 C14 C13 120.4(3) . . ?
O4 C14 C13 116.2(3) . . ?
O5 C15 O6 122.9(3) . . ?
O5 C15 C16 120.1(3) . . ?
O6 C15 C16 116.9(3) . . ?
C17 C16 C21 119.2(3) . . ?
C17 C16 C15 116.8(3) . . ?
C21 C16 C15 123.9(3) . . ?
C18 C17 C16 121.5(4) . . ?
C18 C17 H17 119.3 . . ?
C16 C17 H17 119.3 . . ?
C19 C18 C17 119.3(3) . . ?
C19 C18 H18 120.4 . . ?
C17 C18 H18 120.4 . . ?
C18 C19 C20 120.1(3) . . ?
C18 C19 H19 119.9 . . ?
C20 C19 H19 119.9 . . ?
C19 C20 C21 121.9(4) . . ?
C19 C20 H20 119.1 . . ?
C21 C20 H20 119.1 . . ?
C20 C21 C16 118.0(3) . . ?
C20 C21 C22 117.8(3) . . ?
C16 C21 C22 124.2(3) . . ?
C27 C22 C23 118.0(3) . . ?
C27 C22 C21 122.9(3) . . ?
C23 C22 C21 118.9(3) . . ?
C24 C23 C22 121.3(4) . . ?
C24 C23 H23 119.4 . . ?
C22 C23 H23 119.4 . . ?
C25 C24 C23 120.4(3) . . ?
C25 C24 H24 119.8 . . ?
C23 C24 H24 119.8 . . ?
C24 C25 C26 119.4(4) . . ?
C24 C25 H25 120.3 . . ?
C26 C25 H25 120.3 . . ?
C25 C26 C27 121.2(4) . . ?
C25 C26 H26 119.4 . . ?
C27 C26 H26 119.4 . . ?
C26 C27 C22 119.7(3) . . ?
C26 C27 C28 117.2(3) . . ?
C22 C27 C28 122.8(3) . . ?
O8 C28 O7 124.5(3) . . ?
O8 C28 C27 118.3(3) . . ?
O7 C28 C27 117.1(3) . . ?
N1 C29 N2 111.1(3) . . ?
N1 C29 H29 124.5 . . ?
N2 C29 H29 124.5 . . ?
C31 C30 N1 109.4(3) . . ?
C31 C30 H30 125.3 . . ?
N1 C30 H30 125.3 . . ?
C30 C31 N2 106.7(3) . . ?
C30 C31 H31 126.6 . . ?
N2 C31 H31 126.6 . . ?
N2 C32 C33 112.3(3) . . ?
N2 C32 H32A 109.2 . . ?
C33 C32 H32A 109.2 . . ?
N2 C32 H32B 109.2 . . ?
C33 C32 H32B 109.2 . . ?
H32A C32 H32B 107.9 . . ?
C38 C33 C34 118.5(3) . . ?
C38 C33 C32 120.2(3) . . ?
C34 C33 C32 121.3(3) . . ?
C35 C34 C33 121.1(3) . . ?
C35 C34 H34 119.5 . . ?
C33 C34 H34 119.5 . . ?
C36 C35 C34 119.8(3) . . ?
C36 C35 H35 120.1 . . ?
C34 C35 H35 120.1 . . ?
C35 C36 C37 120.4(3) . . ?
C35 C36 H36 119.8 . . ?
C37 C36 H36 119.8 . . ?
C36 C37 C38 119.1(3) . . ?
C36 C37 C39 120.8(4) . . ?
C38 C37 C39 120.1(3) . . ?
C33 C38 C37 121.1(3) . . ?
C33 C38 H38 119.5 . . ?
C37 C38 H38 119.5 . . ?
N3 C39 C37 112.8(3) . . ?
N3 C39 H39A 109.0 . . ?
C37 C39 H39A 109.0 . . ?
N3 C39 H39B 109.0 . . ?
C37 C39 H39B 109.0 . . ?
H39A C39 H39B 107.8 . . ?
N4 C40 N3 111.8(3) . . ?
N4 C40 H40 124.1 . . ?
N3 C40 H40 124.1 . . ?
C42 C41 N4 109.5(3) . . ?
C42 C41 H41 125.3 . . ?
N4 C41 H41 125.3 . . ?
C41 C42 N3 106.1(3) . . ?
C41 C42 H42 126.9 . . ?
N3 C42 H42 126.9 . . ?

loop_
_geom_bond_atom_site_label_1
_geom_bond_atom_site_label_2
_geom_bond_distance
_geom_bond_site_symmetry_2
_geom_bond_publ_flag
Zn1 O2 1.949(2) . ?
Zn1 O1W 1.953(3) . ?
Zn1 N4 1.984(3) 1_665 ?
Zn1 O5 1.994(2) . ?
Zn2 O4 1.966(2) 1_556 ?
Zn2 O7 1.967(2) . ?
Zn2 N1 1.978(3) . ?
Zn2 O6 2.010(2) 2_766 ?
N1 C29 1.323(4) . ?
N1 C30 1.372(4) . ?
N2 C29 1.335(4) . ?
N2 C31 1.367(4) . ?
N2 C32 1.467(4) . ?
N3 C40 1.321(4) . ?
N3 C42 1.365(4) . ?
N3 C39 1.482(4) . ?
N4 C40 1.315(4) . ?
N4 C41 1.374(4) . ?
N4 Zn1 1.984(3) 1_445 ?
O1 C1 1.244(4) . ?
O2 C1 1.264(4) . ?
O3 C14 1.245(4) . ?
O4 C14 1.264(4) . ?
O4 Zn2 1.966(2) 1_554 ?
O5 C15 1.251(4) . ?
O6 C15 1.268(4) . ?
O6 Zn2 2.010(2) 2_766 ?
O7 C28 1.266(4) . ?
O8 C28 1.226(4) . ?
O1W H1WA 0.79(6) . ?
O1W H1WB 0.90(5) . ?
C1 C2 1.510(5) . ?
C2 C3 1.395(5) . ?
C2 C7 1.399(5) . ?
C3 C4 1.389(5) . ?
C3 H3 0.9300 . ?
C4 C5 1.366(6) . ?
C4 H4 0.9300 . ?
C5 C6 1.375(5) . ?
C5 H5 0.9300 . ?
C6 C7 1.395(5) . ?
C6 H6 0.9300 . ?
C7 C8 1.496(5) . ?
C8 C9 1.395(5) . ?
C8 C13 1.395(5) . ?
C9 C10 1.378(5) . ?
C9 H9A 0.9300 . ?
C10 C11 1.370(5) . ?
C10 H10 0.9300 . ?
C11 C12 1.371(5) . ?
C11 H11 0.9300 . ?
C12 C13 1.389(5) . ?
C12 H12 0.9300 . ?
C13 C14 1.512(5) . ?
C15 C16 1.494(4) . ?
C16 C17 1.395(4) . ?
C16 C21 1.402(4) . ?
C17 C18 1.377(5) . ?
C17 H17 0.9300 . ?
C18 C19 1.371(5) . ?
C18 H18 0.9300 . ?
C19 C20 1.376(5) . ?
C19 H19 0.9300 . ?
C20 C21 1.391(4) . ?
C20 H20 0.9300 . ?
C21 C22 1.494(5) . ?
C22 C27 1.397(4) . ?
C22 C23 1.402(5) . ?
C23 C24 1.373(5) . ?
C23 H23 0.9300 . ?
C24 C25 1.371(6) . ?
C24 H24 0.9300 . ?
C25 C26 1.379(5) . ?
C25 H25 0.9300 . ?
C26 C27 1.388(5) . ?
C26 H26 0.9300 . ?
C27 C28 1.505(4) . ?
C29 H29 0.9300 . ?
C30 C31 1.341(4) . ?
C30 H30 0.9300 . ?
C31 H31 0.9300 . ?
C32 C33 1.503(5) . ?
C32 H32A 0.9700 . ?
C32 H32B 0.9700 . ?
C33 C38 1.380(4) . ?
C33 C34 1.386(4) . ?
C34 C35 1.385(5) . ?
C34 H34 0.9300 . ?
C35 C36 1.373(5) . ?
C35 H35 0.9300 . ?
C36 C37 1.385(5) . ?
C36 H36 0.9300 . ?
C37 C38 1.396(5) . ?
C37 C39 1.505(5) . ?
C38 H38 0.9300 . ?
C39 H39A 0.9700 . ?
C39 H39B 0.9700 . ?
C40 H40 0.9300 . ?
C41 C42 1.346(5) . ?
C41 H41 0.9300 . ?
C42 H42 0.9300 . ?

loop_
_geom_hbond_atom_site_label_D
_geom_hbond_atom_site_label_H
_geom_hbond_atom_site_label_A
_geom_hbond_distance_DH
_geom_hbond_distance_HA
_geom_hbond_distance_DA
_geom_hbond_angle_DHA
_geom_hbond_site_symmetry_A
O1W H1WA O1 0.79(6) 1.92(6) 2.706(4) 172(6) 2_765
O1W H1WB O3 0.90(5) 1.70(5) 2.588(4) 170(4) 2_765

loop_
_geom_torsion_atom_site_label_1
_geom_torsion_atom_site_label_2
_geom_torsion_atom_site_label_3
_geom_torsion_atom_site_label_4
_geom_torsion
_geom_torsion_site_symmetry_1
_geom_torsion_site_symmetry_2
_geom_torsion_site_symmetry_3
_geom_torsion_site_symmetry_4
_geom_torsion_publ_flag
O4 Zn2 N1 C29 142.4(3) 1_556 . . . ?
O7 Zn2 N1 C29 14.3(3) . . . . ?
O6 Zn2 N1 C29 -98.5(3) 2_766 . . . ?
O4 Zn2 N1 C30 -35.0(3) 1_556 . . . ?
O7 Zn2 N1 C30 -163.1(3) . . . . ?
O6 Zn2 N1 C30 84.1(3) 2_766 . . . ?
O1W Zn1 O2 C1 -58.6(3) . . . . ?
N4 Zn1 O2 C1 75.9(2) 1_665 . . . ?
O5 Zn1 O2 C1 -173.9(2) . . . . ?
O2 Zn1 O5 C15 25.9(3) . . . . ?
O1W Zn1 O5 C15 -102.1(3) . . . . ?
N4 Zn1 O5 C15 145.7(3) 1_665 . . . ?
O4 Zn2 O7 C28 -77.6(2) 1_556 . . . ?
N1 Zn2 O7 C28 63.2(2) . . . . ?
O6 Zn2 O7 C28 -178.6(2) 2_766 . . . ?
Zn1 O2 C1 O1 8.0(4) . . . . ?
Zn1 O2 C1 C2 -172.0(2) . . . . ?
O1 C1 C2 C3 154.7(3) . . . . ?
O2 C1 C2 C3 -25.4(5) . . . . ?
O1 C1 C2 C7 -24.2(5) . . . . ?
O2 C1 C2 C7 155.8(3) . . . . ?
C7 C2 C3 C4 1.9(6) . . . . ?
C1 C2 C3 C4 -177.0(3) . . . . ?
C2 C3 C4 C5 -0.4(6) . . . . ?
C3 C4 C5 C6 -0.7(7) . . . . ?
C4 C5 C6 C7 0.4(6) . . . . ?
C5 C6 C7 C2 1.0(5) . . . . ?
C5 C6 C7 C8 -171.5(3) . . . . ?
C3 C2 C7 C6 -2.2(5) . . . . ?
C1 C2 C7 C6 176.6(3) . . . . ?
C3 C2 C7 C8 170.0(3) . . . . ?
C1 C2 C7 C8 -11.2(5) . . . . ?
C6 C7 C8 C9 113.3(4) . . . . ?
C2 C7 C8 C9 -58.8(5) . . . . ?
C6 C7 C8 C13 -58.4(5) . . . . ?
C2 C7 C8 C13 129.4(4) . . . . ?
C13 C8 C9 C10 0.5(5) . . . . ?
C7 C8 C9 C10 -171.8(3) . . . . ?
C8 C9 C10 C11 -1.5(6) . . . . ?
C9 C10 C11 C12 0.9(6) . . . . ?
C10 C11 C12 C13 0.7(6) . . . . ?
C11 C12 C13 C8 -1.7(5) . . . . ?
C11 C12 C13 C14 -178.8(3) . . . . ?
C9 C8 C13 C12 1.1(5) . . . . ?
C7 C8 C13 C12 172.7(3) . . . . ?
C9 C8 C13 C14 178.0(3) . . . . ?
C7 C8 C13 C14 -10.3(5) . . . . ?
Zn2 O4 C14 O3 -22.3(5) 1_554 . . . ?
Zn2 O4 C14 C13 155.6(2) 1_554 . . . ?
C12 C13 C14 O3 149.8(3) . . . . ?
C8 C13 C14 O3 -27.2(5) . . . . ?
C12 C13 C14 O4 -28.2(5) . . . . ?
C8 C13 C14 O4 154.8(3) . . . . ?
Zn1 O5 C15 O6 142.4(3) . . . . ?
Zn1 O5 C15 C16 -33.9(4) . . . . ?
Zn2 O6 C15 O5 -2.0(4) 2_766 . . . ?
Zn2 O6 C15 C16 174.4(2) 2_766 . . . ?
O5 C15 C16 C17 127.5(3) . . . . ?
O6 C15 C16 C17 -49.0(4) . . . . ?
O5 C15 C16 C21 -47.8(4) . . . . ?
O6 C15 C16 C21 135.7(3) . . . . ?
C21 C16 C17 C18 1.9(5) . . . . ?
C15 C16 C17 C18 -173.7(3) . . . . ?
C16 C17 C18 C19 -0.6(5) . . . . ?
C17 C18 C19 C20 -0.9(6) . . . . ?
C18 C19 C20 C21 1.2(6) . . . . ?
C19 C20 C21 C16 0.1(5) . . . . ?
C19 C20 C21 C22 179.7(3) . . . . ?
C17 C16 C21 C20 -1.6(4) . . . . ?
C15 C16 C21 C20 173.6(3) . . . . ?
C17 C16 C21 C22 178.9(3) . . . . ?
C15 C16 C21 C22 -5.9(5) . . . . ?
C20 C21 C22 C27 117.4(4) . . . . ?
C16 C21 C22 C27 -63.1(4) . . . . ?
C20 C21 C22 C23 -56.8(4) . . . . ?
C16 C21 C22 C23 122.7(3) . . . . ?
C27 C22 C23 C24 1.2(5) . . . . ?
C21 C22 C23 C24 175.7(3) . . . . ?
C22 C23 C24 C25 -1.7(5) . . . . ?
C23 C24 C25 C26 2.4(6) . . . . ?
C24 C25 C26 C27 -2.8(6) . . . . ?
C25 C26 C27 C22 2.4(5) . . . . ?
C25 C26 C27 C28 -172.0(3) . . . . ?
C23 C22 C27 C26 -1.5(5) . . . . ?
C21 C22 C27 C26 -175.8(3) . . . . ?
C23 C22 C27 C28 172.5(3) . . . . ?
C21 C22 C27 C28 -1.8(5) . . . . ?
Zn2 O7 C28 O8 -5.5(4) . . . . ?
Zn2 O7 C28 C27 171.5(2) . . . . ?
C26 C27 C28 O8 105.2(4) . . . . ?
C22 C27 C28 O8 -68.9(5) . . . . ?
C26 C27 C28 O7 -72.0(4) . . . . ?
C22 C27 C28 O7 113.9(4) . . . . ?
C30 N1 C29 N2 -1.0(4) . . . . ?
Zn2 N1 C29 N2 -179.0(2) . . . . ?
C31 N2 C29 N1 0.9(4) . . . . ?
C32 N2 C29 N1 -175.3(3) . . . . ?
C29 N1 C30 C31 0.7(4) . . . . ?
Zn2 N1 C30 C31 178.5(2) . . . . ?
N1 C30 C31 N2 -0.2(4) . . . . ?
C29 N2 C31 C30 -0.4(4) . . . . ?
C32 N2 C31 C30 175.7(3) . . . . ?
C29 N2 C32 C33 85.7(4) . . . . ?
C31 N2 C32 C33 -89.7(4) . . . . ?
N2 C32 C33 C38 120.6(3) . . . . ?
N2 C32 C33 C34 -58.8(4) . . . . ?
C38 C33 C34 C35 -0.8(5) . . . . ?
C32 C33 C34 C35 178.5(3) . . . . ?
C33 C34 C35 C36 -0.2(5) . . . . ?
C34 C35 C36 C37 0.9(6) . . . . ?
C35 C36 C37 C38 -0.7(5) . . . . ?
C35 C36 C37 C39 -179.1(3) . . . . ?
C34 C33 C38 C37 1.1(5) . . . . ?
C32 C33 C38 C37 -178.3(3) . . . . ?
C36 C37 C38 C33 -0.4(5) . . . . ?
C39 C37 C38 C33 178.1(3) . . . . ?
C40 N3 C39 C37 -170.4(3) . . . . ?
C42 N3 C39 C37 13.1(6) . . . . ?
C36 C37 C39 N3 -90.9(4) . . . . ?
C38 C37 C39 N3 90.7(4) . . . . ?
C41 N4 C40 N3 -1.2(4) . . . . ?
Zn1 N4 C40 N3 -179.5(2) 1_445 . . . ?
C42 N3 C40 N4 1.2(4) . . . . ?
C39 N3 C40 N4 -175.9(3) . . . . ?
C40 N4 C41 C42 0.6(4) . . . . ?
Zn1 N4 C41 C42 178.8(2) 1_445 . . . ?
N4 C41 C42 N3 0.1(4) . . . . ?
C40 N3 C42 C41 -0.8(4) . . . . ?
C39 N3 C42 C41 176.1(4) . . . . ?
